data_2012092
loop_
_publ_author_name
'Krautscheid, Harald'
'Gerber, Stefan'

_publ_section_title
;
 Potassium thiocyanate argentates: K~3~[Ag(SCN)~4~],
 K~4~[Ag~2~(SCN)~6~] and K[Ag(SCN)~2~]
;
_journal_issue 7
_journal_name_full 'Acta Crystallographica Section C'
_journal_page_first 781
_journal_page_last 783
_journal_paper_doi 10.1107/S0108270101005650
_journal_volume 57
_journal_year 2001
_chemical_formula_moiety 'K3 [Ag (S C N)4]'
_chemical_formula_sum 'C4 Ag K3 N4 S4'
_chemical_formula_weight 457.49
_chemical_name_common 'Potassium tetrathiocyanatoargentate'
_chemical_name_systematic
;
Tripotassium tetrathiocyanatosilver(I)
;
_space_group_IT_number 14
_symmetry_cell_setting monoclinic
_symmetry_space_group_name_Hall '-P 2ybc'
_symmetry_space_group_name_H-M 'P 1 21/c 1'
_audit_creation_method SHELXL97
_cell_angle_alpha 90
_cell_angle_beta 102.772(18)
_cell_angle_gamma 90
_cell_formula_units_Z 4
_cell_length_a 14.343(2)
_cell_length_b 12.778(3)
_cell_length_c 7.798(2)
_cell_measurement_reflns_used 27
_cell_measurement_temperature 293(2)
_cell_measurement_theta_max 10
_cell_measurement_theta_min 5
_cell_volume 1393.8(5)
_computing_cell_refinement STADI4
_computing_data_collection 'STADI4 (Stoe & Cie, 1996)'
_computing_data_reduction 'X-RED (Stoe & Cie, 1996)'
_computing_molecular_graphics 'DIAMOND (Brandenburg, 1998)'
_computing_structure_refinement 'SHELXL97 (Sheldrick, 1997)'
_computing_structure_solution 'SHELXS97 (Sheldrick, 1990)'
_diffrn_ambient_temperature 293(2)
_diffrn_measured_fraction_theta_full .952
_diffrn_measured_fraction_theta_max .952
_diffrn_measurement_device_type 'Stoe STADI4'
_diffrn_measurement_method \w
_diffrn_radiation_monochromator graphite
_diffrn_radiation_source 'fine-focus sealed tube'
_diffrn_radiation_type MoK\a
_diffrn_radiation_wavelength .71069
_diffrn_reflns_av_R_equivalents .033
_diffrn_reflns_av_sigmaI/netI .031
_diffrn_reflns_limit_h_max 17
_diffrn_reflns_limit_h_min -17
_diffrn_reflns_limit_k_max 15
_diffrn_reflns_limit_k_min -15
_diffrn_reflns_limit_l_max 5
_diffrn_reflns_limit_l_min -9
_diffrn_reflns_number 7208
_diffrn_reflns_theta_full 25.00
_diffrn_reflns_theta_max 25.00
_diffrn_reflns_theta_min 2.16
_diffrn_standards_decay_% 2
_diffrn_standards_interval_time 120
_diffrn_standards_number 3
_exptl_absorpt_coefficient_mu 2.917
_exptl_absorpt_correction_T_max .688
_exptl_absorpt_correction_T_min .604
_exptl_absorpt_correction_type numerical
_exptl_absorpt_process_details '(X-RED; Stoe & Cie, 1996)'
_exptl_crystal_colour colourless
_exptl_crystal_density_diffrn 2.180
_exptl_crystal_density_method 'not measured'
_exptl_crystal_description prism
_exptl_crystal_F_000 880
_exptl_crystal_size_max .33
_exptl_crystal_size_mid .15
_exptl_crystal_size_min .12
_refine_diff_density_max .58
_refine_diff_density_min -.50
_refine_ls_extinction_coef .0073(3)
_refine_ls_extinction_method 'SHELXL97 (Sheldrick, 1997)'
_refine_ls_goodness_of_fit_ref 1.103
_refine_ls_hydrogen_treatment none
_refine_ls_matrix_type full
_refine_ls_number_parameters 146
_refine_ls_number_reflns 2446
_refine_ls_number_restraints 0
_refine_ls_restrained_S_all 1.103
_refine_ls_R_factor_all .046
_refine_ls_R_factor_gt .027
_refine_ls_shift/su_max <0.001
_refine_ls_shift/su_mean .000
_refine_ls_structure_factor_coef Fsqd
_refine_ls_weighting_details 'w = 1/[\s^2^(Fo^2^)+(0.0255P)^2^+0.1891P] where P=(Fo^2^+2Fc^2^)/3'
_refine_ls_weighting_scheme calc
_refine_ls_wR_factor_ref .059
_reflns_number_gt 1944
_reflns_number_total 2446
_reflns_threshold_expression I>2\s(I)
_cod_data_source_file iz1011.cif
_cod_data_source_block I
_cod_original_cell_volume 1393.7(6)
_cod_original_sg_symbol_H-M 'P 21/c'
_cod_database_code 2012092
_cod_database_fobs_code 2012092

loop_
_symmetry_equiv_pos_as_xyz
'x, y, z'
'-x, y+1/2, -z+1/2'
'-x, -y, -z'
'x, -y-1/2, z-1/2'

loop_
_atom_site_label
_atom_site_fract_x
_atom_site_fract_y
_atom_site_fract_z
_atom_site_U_iso_or_equiv
_atom_site_adp_type
_atom_site_calc_flag
_atom_site_refinement_flags
_atom_site_occupancy
_atom_site_disorder_assembly
_atom_site_disorder_group
_atom_site_type_symbol
K1 .52147(6) .25639(6) .08867(11) .0394(2) Uani d . 1 . . K
K2 .29970(6) .99135(6) .65026(13) .0455(2) Uani d . 1 . . K
K3 .02629(6) .25232(6) .53450(11) .0405(2) Uani d . 1 . . K
Ag1 .22135(2) .48664(2) .63152(4) .04209(12) Uani d . 1 . . Ag
S1 .22156(6) .32755(7) .83529(13) .0358(2) Uani d . 1 . . S
S2 .12731(6) .42869(7) .32255(13) .0340(2) Uani d . 1 . . S
S3 .38787(6) .55557(7) .61685(14) .0399(3) Uani d . 1 . . S
S4 .14461(7) .63293(7) .78579(15) .0420(3) Uani d . 1 . . S
C1 .3110(2) .2535(3) .8050(5) .0327(8) Uani d . 1 . . C
C2 .0572(2) .5316(3) .2637(5) .0316(8) Uani d . 1 . . C
C3 .4604(2) .4718(3) .7415(5) .0311(8) Uani d . 1 . . C
C4 .2240(2) .7273(3) .7866(5) .0355(9) Uani d . 1 . . C
N1 .3722(2) .1994(2) .7845(5) .0436(8) Uani d . 1 . . N
N2 .0086(2) .6026(3) .2217(5) .0492(9) Uani d . 1 . . N
N3 .5123(2) .4143(2) .8290(4) .0406(8) Uani d . 1 . . N
N4 .2795(2) .7923(3) .7881(5) .0553(10) Uani d . 1 . . N

loop_
_atom_site_aniso_label
_atom_site_aniso_U_11
_atom_site_aniso_U_22
_atom_site_aniso_U_33
_atom_site_aniso_U_12
_atom_site_aniso_U_13
_atom_site_aniso_U_23
K1 .0431(5) .0421(5) .0316(5) .0007(4) .0053(4) .0056(4)
K2 .0423(5) .0350(5) .0596(6) .0058(4) .0122(4) .0046(4)
K3 .0529(5) .0379(4) .0296(5) -.0038(4) .0068(4) -.0008(4)
Ag1 .03926(18) .03603(17) .0483(2) -.00027(12) .00383(14) .00173(14)
S1 .0380(5) .0295(4) .0396(6) .0011(4) .0078(4) .0029(4)
S2 .0332(5) .0262(4) .0402(6) .0027(4) .0033(4) -.0008(4)
S3 .0301(5) .0347(5) .0520(7) -.0022(4) .0029(5) .0078(5)
S4 .0333(5) .0343(5) .0600(7) -.0020(4) .0140(5) -.0056(5)
C1 .0318(19) .0291(18) .034(2) -.0057(15) .0006(16) .0051(16)
C2 .0344(19) .0296(18) .030(2) -.0017(16) .0062(17) -.0019(16)
C3 .0323(18) .0282(17) .034(2) -.0058(15) .0101(17) -.0072(17)
C4 .0322(19) .0297(18) .041(2) .0034(16) .0008(17) -.0043(17)
N1 .0373(18) .0379(18) .052(2) .0003(15) .0028(16) -.0020(16)
N2 .056(2) .0412(19) .050(2) .0131(17) .0111(18) .0044(18)
N3 .0403(17) .0377(17) .045(2) .0027(15) .0119(16) .0037(16)
N4 .048(2) .0383(19) .077(3) -.0072(16) .006(2) .0024(19)

loop_
_atom_type_symbol
_atom_type_description
_atom_type_scat_dispersion_real
_atom_type_scat_dispersion_imag
_atom_type_scat_source
C C .0033 .0016 'International Tables Vol C Tables 4.2.6.8 and 6.1.1.4'
N N .0061 .0033 'International Tables Vol C Tables 4.2.6.8 and 6.1.1.4'
S S .1246 .1234 'International Tables Vol C Tables 4.2.6.8 and 6.1.1.4'
K K .2009 .2494 'International Tables Vol C Tables 4.2.6.8 and 6.1.1.4'
Ag Ag -.8971 1.1015 'International Tables Vol C Tables 4.2.6.8 and 6.1.1.4'

loop_
_geom_angle_atom_site_label_1
_geom_angle_atom_site_label_2
_geom_angle_atom_site_label_3
_geom_angle_site_symmetry_1
_geom_angle_site_symmetry_3
_geom_angle
_geom_angle_publ_flag
N3 K1 N4 1_554 3_666 106.17(10) no
N3 K1 N3 1_554 4_565 173.74(12) no
N4 K1 N3 3_666 4_565 78.72(10) no
N3 K1 N1 1_554 1_554 71.78(9) no
N4 K1 N1 3_666 1_554 135.68(11) no
N3 K1 N1 4_565 1_554 102.01(10) no
N3 K1 N1 1_554 4_565 107.99(9) no
N4 K1 N1 3_666 4_565 130.59(11) no
N3 K1 N1 4_565 4_565 70.54(9) no
N1 K1 N1 1_554 4_565 88.97(9) no
N3 K1 C1 1_554 1_554 68.99(9) no
N4 K1 C1 3_666 1_554 155.41(11) no
N3 K1 C1 4_565 1_554 104.92(9) no
N1 K1 C1 1_554 1_554 19.96(8) no
N1 K1 C1 4_565 1_554 71.94(10) no
N3 K1 C3 1_554 4_565 154.17(10) no
N4 K1 C3 3_666 4_565 90.63(9) no
N3 K1 C3 4_565 4_565 19.75(8) no
N1 K1 C3 1_554 4_565 82.48(9) no
N1 K1 C3 4_565 4_565 72.80(9) no
C1 K1 C3 1_554 4_565 87.52(9) no
N3 K1 S3 1_554 3_666 85.97(7) no
N4 K1 S3 3_666 3_666 73.85(8) no
N3 K1 S3 4_565 3_666 99.29(8) no
N1 K1 S3 1_554 3_666 146.48(7) no
N1 K1 S3 4_565 3_666 74.11(7) no
C1 K1 S3 1_554 3_666 128.07(7) no
C3 K1 S3 4_565 3_666 118.05(7) no
N3 K1 S3 1_554 2_645 99.26(7) no
N4 K1 S3 3_666 2_645 62.80(8) no
N3 K1 S3 4_565 2_645 79.35(7) no
N1 K1 S3 1_554 2_645 73.69(7) no
N1 K1 S3 4_565 2_645 141.20(7) no
C1 K1 S3 1_554 2_645 93.60(7) no
C3 K1 S3 4_565 2_645 70.72(7) no
S3 K1 S3 3_666 2_645 136.13(4) no
N3 K1 K1 1_554 4_565 47.76(7) no
N4 K1 K1 3_666 4_565 96.07(9) no
N3 K1 K1 4_565 4_565 128.66(8) no
N1 K1 K1 1_554 4_565 48.61(7) no
N1 K1 K1 4_565 4_565 133.34(7) no
C1 K1 K1 1_554 4_565 62.30(7) no
C3 K1 K1 4_565 4_565 112.21(7) no
S3 K1 K1 3_666 4_565 128.59(4) no
S3 K1 K1 2_645 4_565 54.42(3) no
N3 K1 K1 1_554 4_566 137.03(8) no
N4 K1 K1 3_666 4_566 82.88(9) no
N3 K1 K1 4_565 4_566 46.54(7) no
N1 K1 K1 1_554 4_566 129.82(7) no
N1 K1 K1 4_565 4_566 47.91(7) no
C1 K1 K1 1_554 4_566 117.64(7) no
C3 K1 K1 4_565 4_566 63.19(7) no
S3 K1 K1 3_666 4_566 55.65(3) no
S3 K1 K1 2_645 4_566 121.28(4) no
K1 K1 K1 4_565 4_566 175.20(5) no
N3 K1 K2 1_554 3_666 142.21(7) no
N4 K1 K2 3_666 3_666 40.20(7) no
N3 K1 K2 4_565 3_666 41.08(6) no
N1 K1 K2 1_554 3_666 117.14(7) no
N1 K1 K2 4_565 3_666 108.78(7) no
C1 K1 K2 1_554 3_666 131.80(6) no
C3 K1 K2 4_565 3_666 50.45(6) no
S3 K1 K2 3_666 3_666 95.87(3) no
S3 K1 K2 2_645 3_666 54.66(3) no
K1 K1 K2 4_565 3_666 108.11(3) no
K1 K1 K2 4_566 3_666 68.12(3) no
N4 K2 N3 . 2_656 80.84(10) no
N4 K2 N1 . 1_565 137.56(11) no
N3 K2 N1 2_656 1_565 92.10(9) no
N4 K2 S2 . 4_576 88.51(8) no
N3 K2 S2 2_656 4_576 152.88(8) no
N1 K2 S2 1_565 4_576 79.05(7) no
N4 K2 C3 . 2_656 91.32(9) no
N3 K2 C3 2_656 2_656 19.16(8) no
N1 K2 C3 1_565 2_656 73.66(9) no
S2 K2 C3 4_576 2_656 138.88(7) no
N4 K2 S1 . 4_575 148.71(8) no
N3 K2 S1 2_656 4_575 115.89(7) no
N1 K2 S1 1_565 4_575 71.10(7) no
S2 K2 S1 4_576 4_575 85.66(3) no
C3 K2 S1 2_656 4_575 112.92(6) no
N4 K2 S4 . 4_575 78.60(8) no
N3 K2 S4 2_656 4_575 107.91(7) no
N1 K2 S4 1_565 4_575 142.09(7) no
S2 K2 S4 4_576 4_575 94.15(3) no
C3 K2 S4 2_656 4_575 126.08(7) no
S1 K2 S4 4_575 4_575 71.22(3) no
N4 K2 S3 . 4_576 60.52(8) no
N3 K2 S3 2_656 4_576 76.68(7) no
N1 K2 S3 1_565 4_576 77.09(7) no
S2 K2 S3 4_576 4_576 76.37(3) no
C3 K2 S3 2_656 4_576 68.03(7) no
S1 K2 S3 4_575 4_576 145.88(4) no
S4 K2 S3 4_575 4_576 137.94(4) no
N4 K2 Ag1 . 4_575 115.22(9) no
N3 K2 Ag1 2_656 4_575 97.71(7) no
N1 K2 Ag1 1_565 4_575 107.18(7) no
S2 K2 Ag1 4_576 4_575 109.38(3) no
C3 K2 Ag1 2_656 4_575 107.75(7) no
S1 K2 Ag1 4_575 4_575 40.17(2) no
S4 K2 Ag1 4_575 4_575 39.89(2) no
S3 K2 Ag1 4_576 4_575 173.23(3) no
N4 K2 Ag1 . 4_576 69.13(8) no
N3 K2 Ag1 2_656 4_576 114.48(7) no
N1 K2 Ag1 1_565 4_576 76.35(7) no
S2 K2 Ag1 4_576 4_576 38.62(2) no
C3 K2 Ag1 2_656 4_576 104.12(7) no
S1 K2 Ag1 4_575 4_576 119.81(3) no
S4 K2 Ag1 4_575 4_576 120.22(3) no
S3 K2 Ag1 4_576 4_576 37.81(2) no
Ag1 K2 Ag1 4_575 4_576 147.62(3) no
N4 K2 K1 . 3_666 41.43(7) no
N3 K2 K1 2_656 3_666 42.07(7) no
N1 K2 K1 1_565 3_666 111.62(7) no
S2 K2 K1 4_576 3_666 117.91(4) no
C3 K2 K1 2_656 3_666 49.90(6) no
S1 K2 K1 4_575 3_666 156.43(3) no
S4 K2 K1 4_575 3_666 104.55(3) no
S3 K2 K1 4_576 3_666 50.46(2) no
Ag1 K2 K1 4_575 3_666 122.77(3) no
Ag1 K2 K1 4_576 3_666 82.78(3) no
N4 K2 K1 . 2_655 71.16(8) no
N3 K2 K1 2_656 2_655 35.92(7) no
N1 K2 K1 1_565 2_655 123.06(7) no
S2 K2 K1 4_576 2_655 157.12(3) no
C3 K2 K1 2_656 2_655 54.74(7) no
S1 K2 K1 4_575 2_655 106.11(4) no
S4 K2 K1 4_575 2_655 72.09(3) no
S3 K2 K1 4_576 2_655 101.32(3) no
Ag1 K2 K1 4_575 2_655 71.98(2) no
Ag1 K2 K1 4_576 2_655 134.07(3) no
K1 K2 K1 3_666 2_655 51.900(19) no
N2 K3 N2 2_545 3_566 159.44(15) no
N2 K3 S2 2_545 . 98.11(8) no
N2 K3 S2 3_566 . 92.98(8) no
N2 K3 S2 2_545 4_566 89.36(8) no
N2 K3 S2 3_566 4_566 96.86(8) no
S2 K3 S2 . 4_566 129.58(4) no
N2 K3 S1 2_545 . 134.28(8) no
N2 K3 S1 3_566 . 65.24(8) no
S2 K3 S1 . . 76.43(3) no
S2 K3 S1 4_566 . 63.73(3) no
N2 K3 S4 2_545 3_566 77.31(8) no
N2 K3 S4 3_566 3_566 90.30(8) no
S2 K3 S4 . 3_566 70.47(3) no
S2 K3 S4 4_566 3_566 157.94(4) no
S1 K3 S4 . 3_566 137.49(4) no
N2 K3 S4 2_545 2_546 87.46(8) no
N2 K3 S4 3_566 2_546 76.41(8) no
S2 K3 S4 . 2_546 159.30(4) no
S2 K3 S4 4_566 2_546 70.09(3) no
S1 K3 S4 . 2_546 113.61(4) no
S4 K3 S4 3_566 2_546 91.57(4) no
N2 K3 C2 2_545 3_566 148.43(10) no
N2 K3 C2 3_566 3_566 16.14(9) no
S2 K3 C2 . 3_566 85.35(6) no
S2 K3 C2 4_566 3_566 112.61(7) no
S1 K3 C2 . 3_566 77.14(6) no
S4 K3 C2 3_566 3_566 74.35(6) no
S4 K3 C2 2_546 3_566 79.75(6) no
N2 K3 S1 2_545 4_565 61.61(8) no
N2 K3 S1 3_566 4_565 138.72(8) no
S2 K3 S1 . 4_565 60.96(3) no
S2 K3 S1 4_566 4_565 80.30(3) no
S1 K3 S1 . 4_565 77.14(3) no
S4 K3 S1 3_566 4_565 107.69(4) no
S4 K3 S1 2_546 4_565 137.35(3) no
C2 K3 S1 3_566 4_565 141.46(6) no
N2 K3 K3 2_545 4_565 45.44(7) no
N2 K3 K3 3_566 4_565 137.22(8) no
S2 K3 K3 . 4_565 54.17(3) no
S2 K3 K3 4_566 4_565 124.65(4) no
S1 K3 K3 . 4_565 121.09(3) no
S4 K3 K3 3_566 4_565 55.57(3) no
S4 K3 K3 2_546 4_565 123.95(3) no
C2 K3 K3 3_566 4_565 122.32(7) no
S1 K3 K3 4_565 4_565 53.01(3) no
N2 K3 K3 2_545 4_566 132.87(8) no
N2 K3 K3 3_566 4_566 44.47(7) no
S2 K3 K3 . 4_566 127.30(4) no
S2 K3 K3 4_566 4_566 53.86(3) no
S1 K3 K3 . 4_566 59.49(3) no
S4 K3 K3 3_566 4_566 125.34(3) no
S4 K3 K3 2_546 4_566 55.11(3) no
C2 K3 K3 3_566 4_566 59.28(6) no
S1 K3 K3 4_565 4_566 126.38(3) no
K3 K3 K3 4_565 4_566 178.26(5) no
N2 K3 Ag1 2_545 . 131.38(8) no
N2 K3 Ag1 3_566 . 66.45(8) no
S2 K3 Ag1 . . 39.68(2) no
S2 K3 Ag1 4_566 . 102.01(3) no
S1 K3 Ag1 . . 39.33(2) no
S4 K3 Ag1 3_566 . 99.98(3) no
S4 K3 Ag1 2_546 . 140.96(3) no
C2 K3 Ag1 3_566 . 68.02(6) no
S1 K3 Ag1 4_565 . 73.86(2) no
K3 K3 Ag1 4_565 . 92.59(3) no
K3 K3 Ag1 4_566 . 88.69(2) no
S3 Ag1 S1 . . 115.00(3) no
S3 Ag1 S2 . . 110.71(4) no
S1 Ag1 S2 . . 106.06(4) yes
S3 Ag1 S4 . . 105.49(3) no
S1 Ag1 S4 . . 102.99(4) no
S2 Ag1 S4 . . 116.68(3) no
S3 Ag1 K2 . 4_576 87.97(3) no
S1 Ag1 K2 . 4_576 57.70(3) no
S2 Ag1 K2 . 4_576 160.06(3) no
S4 Ag1 K2 . 4_576 61.92(3) no
S3 Ag1 K3 . . 148.67(3) no
S1 Ag1 K3 . . 55.92(3) no
S2 Ag1 K3 . . 54.57(3) no
S4 Ag1 K3 . . 105.82(3) no
K2 Ag1 K3 4_576 . 105.74(2) no
S3 Ag1 K2 . 4_575 59.85(3) no
S1 Ag1 K2 . 4_575 130.20(3) no
S2 Ag1 K2 . 4_575 50.96(3) no
S4 Ag1 K2 . 4_575 126.61(3) no
K2 Ag1 K2 4_576 4_575 147.62(3) no
K3 Ag1 K2 . 4_575 101.22(2) no
C1 S1 Ag1 . . 104.97(13) yes
C1 S1 K3 . . 106.80(13) no
Ag1 S1 K3 . . 84.75(3) no
C1 S1 K2 . 4_576 110.66(13) no
Ag1 S1 K2 . 4_576 82.13(4) no
K3 S1 K2 . 4_576 142.35(4) no
C1 S1 K3 . 4_566 126.58(12) no
Ag1 S1 K3 . 4_566 126.03(3) no
K3 S1 K3 . 4_566 67.50(3) no
K2 S1 K3 4_576 4_566 92.56(3) no
C2 S2 Ag1 . . 100.95(13) yes
C2 S2 K2 . 4_575 96.15(13) no
Ag1 S2 K2 . 4_575 90.42(4) no
C2 S2 K3 . . 111.88(13) no
Ag1 S2 K3 . . 85.74(3) no
K2 S2 K3 4_575 . 151.94(4) no
C2 S2 K3 . 4_565 102.57(13) no
Ag1 S2 K3 . 4_565 152.26(4) no
K2 S2 K3 4_575 4_565 101.44(4) no
K3 S2 K3 . 4_565 71.96(3) no
C3 S3 Ag1 . . 102.86(12) no
C3 S3 K1 . 3_666 87.89(12) no
Ag1 S3 K1 . 3_666 115.78(4) no
C3 S3 K1 . 2_655 120.35(12) no
Ag1 S3 K1 . 2_655 136.78(4) no
K1 S3 K1 3_666 2_655 69.93(3) no
C3 S3 K2 . 4_575 121.18(13) no
Ag1 S3 K2 . 4_575 82.34(3) no
K1 S3 K2 3_666 4_575 142.70(4) no
K1 S3 K2 2_655 4_575 74.88(3) no
C4 S4 Ag1 . . 99.45(13) no
C4 S4 K3 . 3_566 94.13(13) no
Ag1 S4 K3 . 3_566 106.22(4) no
C4 S4 K3 . 2_556 103.12(13) no
Ag1 S4 K3 . 2_556 157.23(4) no
K3 S4 K3 3_566 2_556 69.32(3) no
C4 S4 K2 . 4_576 90.78(13) no
Ag1 S4 K2 . 4_576 78.19(3) no
K3 S4 K2 3_566 4_576 172.73(4) no
K3 S4 K2 2_556 4_576 104.34(4) no
N1 C1 S1 . . 178.2(3) yes
N1 C1 K1 . 1_556 59.6(2) no
S1 C1 K1 . 1_556 121.17(17) no
N2 C2 S2 . . 179.5(4) no
N2 C2 K3 . 3_566 42.3(2) no
S2 C2 K3 . 3_566 138.13(18) no
N3 C3 S3 . . 179.0(3) no
N3 C3 K1 . 4_566 58.0(2) no
S3 C3 K1 . 4_566 122.47(17) no
N3 C3 K2 . 2_646 53.9(2) no
S3 C3 K2 . 2_646 125.16(16) no
K1 C3 K2 4_566 2_646 79.65(8) no
N4 C4 S4 . . 179.5(3) no
C1 N1 K1 . 1_556 100.5(3) no
C1 N1 K1 . 4_566 128.2(3) no
K1 N1 K1 1_556 4_566 83.48(8) no
C1 N1 K2 . 1_545 111.6(3) no
K1 N1 K2 1_556 1_545 130.48(12) no
K1 N1 K2 4_566 1_545 103.14(11) no
C2 N2 K3 . 2 139.8(3) no
C2 N2 K3 . 3_566 121.5(3) no
K3 N2 K3 2 3_566 90.09(10) no
C3 N3 K1 . 1_556 142.7(3) no
C3 N3 K2 . 2_646 107.0(3) no
K1 N3 K2 1_556 2_646 108.16(11) no
C3 N3 K1 . 4_566 102.2(3) no
K1 N3 K1 1_556 4_566 85.69(9) no
K2 N3 K1 2_646 4_566 96.86(10) no
C4 N4 K2 . . 141.6(3) no
C4 N4 K1 . 3_666 118.8(3) no
K2 N4 K1 . 3_666 98.37(10) no

loop_
_geom_bond_atom_site_label_1
_geom_bond_atom_site_label_2
_geom_bond_site_symmetry_2
_geom_bond_distance
_geom_bond_publ_flag
K1 N3 1_554 2.841(3) no
K1 N4 3_666 2.872(4) no
K1 N3 4_565 2.897(3) no
K1 N1 1_554 2.915(3) no
K1 N1 4_565 2.946(3) no
K1 C1 1_554 3.325(4) no
K1 C3 4_565 3.339(4) no
K1 S3 3_666 3.3789(14) no
K1 S3 2_645 3.4300(14) no
K1 K1 4_565 3.9023(11) no
K1 K1 4_566 3.9023(11) no
K1 K2 3_666 4.2937(14) no
K2 N4 . 2.801(4) no
K2 N3 2_656 2.842(3) no
K2 N1 1_565 2.961(3) no
K2 S2 4_576 3.2297(14) no
K2 C3 2_656 3.365(3) no
K2 S1 4_575 3.3803(15) no
K2 S4 4_575 3.5710(16) no
K2 S3 4_576 3.6280(18) no
K2 Ag1 4_575 3.9616(16) no
K2 Ag1 4_576 4.1580(15) no
K2 K1 3_666 4.2937(14) no
K2 K1 2_655 4.6017(14) no
K3 N2 2_545 2.732(4) no
K3 N2 3_566 2.779(4) no
K3 S2 . 3.3119(13) no
K3 S2 4_566 3.3249(14) no
K3 S1 . 3.3712(15) no
K3 S4 3_566 3.4189(15) no
K3 S4 2_546 3.4377(14) no
K3 C2 3_566 3.517(4) no
K3 S1 4_565 3.6362(14) no
K3 K3 4_565 3.8994(11) no
K3 K3 4_566 3.8994(12) no
K3 Ag1 . 4.0532(11) no
Ag1 S3 . 2.5717(10) no
Ag1 S1 . 2.5798(11) yes
Ag1 S2 . 2.5953(12) yes
Ag1 S4 . 2.5958(11) no
Ag1 K2 4_576 3.9616(16) no
Ag1 K2 4_575 4.1580(15) no
S1 C1 . 1.653(4) yes
S1 K2 4_576 3.3803(15) no
S1 K3 4_566 3.6362(14) no
S2 C2 . 1.657(4) no
S2 K2 4_575 3.2297(14) no
S2 K3 4_565 3.3249(14) no
S3 C3 . 1.651(4) no
S3 K1 3_666 3.3789(14) no
S3 K1 2_655 3.4300(14) no
S3 K2 4_575 3.6280(18) no
S4 C4 . 1.657(4) no
S4 K3 3_566 3.4189(15) no
S4 K3 2_556 3.4377(14) no
S4 K2 4_576 3.5710(16) no
C1 N1 . 1.154(4) yes
C1 K1 1_556 3.325(4) no
C2 N2 . 1.147(4) no
C2 K3 3_566 3.517(4) no
C3 N3 . 1.155(4) no
C3 K1 4_566 3.339(4) no
C3 K2 2_646 3.365(3) no
C4 N4 . 1.148(4) no
N1 K1 1_556 2.915(3) no
N1 K1 4_566 2.946(3) no
N1 K2 1_545 2.961(3) no
N2 K3 2 2.732(4) no
N2 K3 3_566 2.779(4) no
N3 K1 1_556 2.841(3) no
N3 K2 2_646 2.842(3) no
N3 K1 4_566 2.897(3) no
N4 K1 3_666 2.872(4) no
